data_3000012
loop_
_publ_author_name
'Armel Le Bail'
'Thomas Hansen'
'Wilson A. Crichton'

_publ_section_title
;
 Tetrapotassium pyrophosphates gamma and delta-K4P2O7
;
_journal_name_full 'Powder Diffraction'
_journal_page_first 2
_journal_page_last 12
_journal_paper_doi 10.1017/S0885715612000954
_journal_volume 28
_journal_year 2013
_chemical_formula_moiety 'O7 P2, 4(K)'
_chemical_formula_sum 'K4 O7 P2'
_chemical_formula_weight 330.34
_chemical_name_common 'tetrapotassium pyrophosphate'
_space_group_IT_number 194
_symmetry_cell_setting hexagonal
_symmetry_space_group_name_Hall '-P 6c 2c'
_symmetry_space_group_name_H-M 'P 63/m m c'
_cell_angle_alpha 90.00000
_cell_angle_beta 90.00000
_cell_angle_gamma 120.00000
_cell_formula_units_Z 2
_cell_length_a 6.0117(4)
_cell_length_b 6.0117(4)
_cell_length_c 14.6215(9)
_cell_measurement_temperature 870
_cell_volume 457.63(5)
_computing_molecular_graphics Diamond
_computing_structure_refinement FULLPROF
_computing_structure_solution ESPOIR
_diffrn_ambient_temperature 870
_diffrn_radiation_type X-ray
_diffrn_radiation_wavelength 1.54056
_diffrn_source 'X-ray tube'
_diffrn_source_target Cu
_exptl_absorpt_coefficient_mu 20.754
_exptl_crystal_density_diffrn 2.397
_exptl_crystal_density_method 'not measured'
_exptl_crystal_F_000 324.0
_pd_meas_2theta_range_inc 0.029876
_pd_meas_2theta_range_max 139.00000
_pd_meas_2theta_range_min 9.00000
_pd_meas_number_of_points 4352
_pd_proc_2theta_range_inc 0.029876
_pd_proc_2theta_range_max 138.7744
_pd_proc_2theta_range_min 8.7744
_pd_proc_ls_pref_orient_corr ' ?'
_pd_proc_ls_prof_R_factor 11.5
_pd_proc_ls_prof_wR_expected 5.24
_pd_proc_ls_prof_wR_factor 9.05
_pd_proc_wavelength 1.540560
_pd_spec_mounting ' ?'
_refine_ls_number_parameters 55
_refine_ls_number_reflns 432
_refine_ls_number_restraints 0
_refine_ls_R_I_factor 3.21
_cod_data_source_file gamma-K4P2O7-600C.cif
_cod_data_source_block gamma-K4P2O7-600C
_cod_depositor_comments
;
The following automatic conversions were performed:

'_symmetry_cell_setting' value 'Hexagonal' changed to 'hexagonal'
according to the built-in table from CIF Core dictionary named
'cif_core.dic' version 2.4.1 from 2010-06-29.

Automatic conversion script
Id: cif_fix_values 1715 2011-07-08 13:25:40Z adriana 

 Releasing structure 3000012 into public domain as published material.
;
_cod_original_cell_volume 457.63(8)
_cod_original_formula_sum 'K4 O7 P2 '
_cod_database_code 3000012

loop_
_symmetry_equiv_pos_as_xyz
x,y,z
x-y,x,z+1/2
-y,x-y,z
-x,-y,z+1/2
-x+y,-x,z
y,-x+y,z+1/2
-y,-x,z
-x,-x+y,z+1/2
-x+y,y,z
y,x,z+1/2
x,x-y,z
x-y,-y,z+1/2
-x,-y,-z
-x+y,-x,-z+1/2
y,-x+y,-z
x,y,-z+1/2
x-y,x,-z
-y,x-y,-z+1/2
y,x,-z
x,x-y,-z+1/2
x-y,-y,-z
-y,-x,-z+1/2
-x,-x+y,-z
-x+y,y,-z+1/2

loop_
_atom_site_label
_atom_site_fract_x
_atom_site_fract_y
_atom_site_fract_z
_atom_site_U_iso_or_equiv
_atom_site_occupancy
_atom_site_adp_type
_atom_site_type_symbol
K1 0.33333 0.66667 0.59114(16) 0.0695(13) 1.00000 Uiso K
K2 0.00000 0.00000 0.25000 0.054(3) 1.00000 Uiso K
K3 0.00000 0.00000 0.50000 0.066(3) 1.00000 Uiso K
P 0.33333 0.66667 0.3548(2) 0.0349(11) 1.00000 Uiso P
O1 0.1968(4) 0.3936(4) 0.3833(2) 0.0909(14) 1.00000 Uiso O
O2 0.33333 0.66667 0.25000 0.107(4) 1.00000 Uiso O

loop_
_atom_type_symbol
_atom_type_scat_Cromer_Mann_a1
_atom_type_scat_Cromer_Mann_b1
_atom_type_scat_Cromer_Mann_a2
_atom_type_scat_Cromer_Mann_b2
_atom_type_scat_Cromer_Mann_a3
_atom_type_scat_Cromer_Mann_b3
_atom_type_scat_Cromer_Mann_a4
_atom_type_scat_Cromer_Mann_b4
_atom_type_scat_Cromer_Mann_c
_atom_type_scat_dispersion_real
_atom_type_scat_dispersion_imag
_atom_type_scat_source
k 8.21860 12.79490 7.43980 0.77480 1.05190 213.18700 0.86590 41.68410 1.42280 0.36500 1.06600 International_Tables_for_Crystallography_Vol.C(1991)_Tables_6.1.1.4_and_6.1.1.5
p 6.43450 1.90670 4.17910 27.15700 1.78000 0.52600 1.49080 68.16450 1.11490 0.28300 0.43400 International_Tables_for_Crystallography_Vol.C(1991)_Tables_6.1.1.4_and_6.1.1.5
o 3.04850 13.27710 2.28680 5.70110 1.54630 0.32390 0.86700 32.90890 0.25080 0.04700 0.03200 International_Tables_for_Crystallography_Vol.C(1991)_Tables_6.1.1.4_and_6.1.1.5

loop_
_geom_bond_atom_site_label_1
_geom_bond_atom_site_label_2
_geom_bond_distance
_geom_bond_site_symmetry_2
K1 K1 4.376(2) 13_566
K1 K2 4.1764(13) 2_555
K1 K3 3.7179(8) .
K1 P 3.456(4) .
K1 P 3.5597(8) 13_566
K1 O1 3.355(4) .
K2 K3 3.65539 .
K2 P 3.7941(12) .
K2 O1 2.828(3) .
K2 O2 3.47089(3) .
K3 P 4.0687(15) .
K3 O1 2.667(2) .
P P 3.065(4) 14_565
P O1 1.481(2) .
P O2 1.532(3) .
